data_1513248
loop_
_publ_author_name
'Markey, Sophie J.'
'Lewis, William'
'Moody, Christopher J.'

_publ_section_title
;
 A New Route to \a-Carbolines Based on 6\p-Electrocyclization of
 Indole-3-alkenyl Oximes.
;
_journal_issue 24
_journal_name_full 'Organic letters'
_journal_page_first 6306
_journal_page_last 6308
_journal_paper_doi 10.1021/ol403191k
_journal_volume 15
_journal_year 2013
_chemical_formula_moiety 'C12 H12 N2 O'
_chemical_formula_sum 'C12 H12 N2 O'
_chemical_formula_weight 200.24
_chemical_name_systematic
;
 ?
;
_space_group_crystal_system orthorhombic
_space_group_IT_number 29
_space_group_name_Hall 'P 2c -2ac'
_space_group_name_H-M_alt 'P c a 21'
_symmetry_space_group_name_Hall 'P 2c -2ac'
_symmetry_space_group_name_H-M 'P c a 21'
_atom_sites_solution_hydrogens geom
_atom_sites_solution_primary iterative
_atom_sites_solution_secondary difmap
_audit_creation_date 2013-05-02
_audit_creation_method
;
  Olex2 1.2
  (compiled Apr 23 2013 17:59:47, GUI svn.r4466)
;
_cell_angle_alpha 90
_cell_angle_beta 90
_cell_angle_gamma 90
_cell_formula_units_Z 4
_cell_length_a 14.893(15)
_cell_length_b 8.972(9)
_cell_length_c 7.742(8)
_cell_measurement_reflns_used 3031
_cell_measurement_temperature 90(2)
_cell_measurement_theta_max 25.68
_cell_measurement_theta_min 2.27
_cell_volume 1034.5(18)
_computing_cell_refinement 'Bruker SAINT version 6.36A (Bruker, 2002)'
_computing_data_collection 'Bruker SMART version 5.625 (Bruker, 2001)'
_computing_data_reduction 'Bruker SAINT; SHELXTL (Sheldrick, 2008)'
_computing_molecular_graphics
;
O. V. Dolomanov, L. J. Bourhis, R. J. Gildea, J. A. K. Howard and H. Puschmann,
OLEX2: a complete structure solution, refinement and analysis program.
J. Appl. Cryst. (2009). 42, 339-341.
;
_computing_publication_material
;
O. V. Dolomanov, L. J. Bourhis, R. J. Gildea, J. A. K. Howard and H. Puschmann,
OLEX2: a complete structure solution, refinement and analysis program.
J. Appl. Cryst. (2009). 42, 339-341.
;
_computing_structure_refinement
;
SHELXL, G.M. Sheldrick, Acta Cryst.
(2008). A64, 112-122
;
_computing_structure_solution
;
olex2.solve (L.J. Bourhis, O.V. Dolomanov, R.J. Gildea, J.A.K. Howard,
H. Puschmann, in preparation, 2011)
;
_diffrn_ambient_temperature 90(2)
_diffrn_detector_area_resol_mean 8.366
_diffrn_measured_fraction_theta_full 0.986
_diffrn_measured_fraction_theta_max 0.988
_diffrn_measurement_device_type 'Bruker SMART APEX CCD area detector'
_diffrn_measurement_method \w
_diffrn_radiation_monochromator graphite
_diffrn_radiation_type MoK\a
_diffrn_radiation_wavelength 0.71073
_diffrn_reflns_av_R_equivalents 0.0748
_diffrn_reflns_av_unetI/netI 0.0708
_diffrn_reflns_Laue_measured_fraction_full 0.986
_diffrn_reflns_Laue_measured_fraction_max 0.988
_diffrn_reflns_limit_h_max 19
_diffrn_reflns_limit_h_min -19
_diffrn_reflns_limit_k_max 11
_diffrn_reflns_limit_k_min -11
_diffrn_reflns_limit_l_max 10
_diffrn_reflns_limit_l_min -9
_diffrn_reflns_number 7776
_diffrn_reflns_point_group_measured_fraction_full 0.973
_diffrn_reflns_point_group_measured_fraction_max 0.970
_diffrn_reflns_theta_full 25.242
_diffrn_reflns_theta_max 27.661
_diffrn_reflns_theta_min 2.270
_diffrn_standards_number 0
_exptl_absorpt_coefficient_mu 0.084
_exptl_absorpt_correction_T_max 0.8621
_exptl_absorpt_correction_T_min 0.5492
_exptl_absorpt_correction_type multi-scan
_exptl_absorpt_process_details
;
SADABS-2007/2 (Bruker,2007) was used for absorption correction.
wR2(int) was 0.1397 before and 0.0904 after correction.
The Ratio of minimum to maximum transmission is 0.6370.
The \l/2 correction factor is 0.0015.
;
_exptl_crystal_colour colourless
_exptl_crystal_colour_primary colourless
_exptl_crystal_density_diffrn 1.286
_exptl_crystal_description PLATE
_exptl_crystal_F_000 424
_exptl_crystal_size_max 0.83
_exptl_crystal_size_mid 0.39
_exptl_crystal_size_min 0.1
_refine_diff_density_max 0.375
_refine_diff_density_min -0.260
_refine_diff_density_rms 0.070
_refine_ls_extinction_method none
_refine_ls_goodness_of_fit_ref 1.004
_refine_ls_hydrogen_treatment constr
_refine_ls_matrix_type full
_refine_ls_number_parameters 137
_refine_ls_number_reflns 2339
_refine_ls_number_restraints 1
_refine_ls_restrained_S_all 1.004
_refine_ls_R_factor_all 0.0832
_refine_ls_R_factor_gt 0.0658
_refine_ls_shift/su_max 0.000
_refine_ls_shift/su_mean 0.000
_refine_ls_structure_factor_coef Fsqd
_refine_ls_weighting_details
;
 w=1/[\s^2^(Fo^2^)+(0.1268P)^2^]
 where P=(Fo^2^+2Fc^2^)/3
;
_refine_ls_weighting_scheme calc
_refine_ls_wR_factor_gt 0.1673
_refine_ls_wR_factor_ref 0.1898
_reflns_Friedel_coverage 0.823
_reflns_Friedel_fraction_full 0.958
_reflns_Friedel_fraction_max 0.948
_reflns_number_gt 1761
_reflns_number_total 2339
_reflns_threshold_expression 'I > 2\s(I)'
_cod_data_source_file ol403191k_si_001.cif
_cod_data_source_block sjmcma
_cod_original_cell_volume 1034.6(18)
_cod_database_code 1513248
_nottingham_internal_coll_name SJMCMA
_nottingham_internal_coll_number 11575
_nottingham_internal_coll_client SJM/CJM
_nottingham_internal_coll_type sphere
_nottingham_internal_coll_frame_time 30
_nottingham_internal_coll_frame_width 0.3
_nottingham_internal_coll_frame_method \w
_nottingham_internal_coll_user wl
_nottingham_internal_coll_date 21/6/2012
_nottingham_internal_coll_location NOTTS
_nottingham_internal_process_user wl
_nottingham_internal_process_date 22/06/2012
_nottingham_internal_solution_user wl
_nottingham_internal_refinement_user WL
_nottingham_internal_validation_user WL
_olex2_refinement_description
;
1. Fixed Uiso
 At 1.2 times of:
  All C(H) groups, All N(H) groups
 At 1.5 times of:
  All C(H,H,H) groups
2.a Aromatic/amide H refined with riding coordinates:
 N1(H1), C2(H2), C4(H4), C5(H5), C6(H6), C7(H7), C8(H8), C9(H9), C10(H10)
2.b Idealised Me refined as rotating group:
 C13(H13A,H13B,H13C)
;
_shelx_space_group_comment
;
The symmetry employed for this shelxl refinement is uniquely defined
by the following loop, which should always be used as a source of
symmetry information in preference to the above space-group names.
They are only intended as comments.
;
_shelxl_version_number 2013-2

loop_
_space_group_symop_operation_xyz
'x, y, z'
'-x, -y, z+1/2'
'-x+1/2, y, z+1/2'
'x+1/2, -y, z'

loop_
_atom_site_label
_atom_site_type_symbol
_atom_site_fract_x
_atom_site_fract_y
_atom_site_fract_z
_atom_site_U_iso_or_equiv
_atom_site_adp_type
_atom_site_occupancy
_atom_site_site_symmetry_order
_atom_site_calc_flag
_atom_site_refinement_flags_posn
_atom_site_refinement_flags_adp
N1 N 0.2928(2) 0.6655(4) 0.5973(5) 0.0315(8) Uani 1 1 d . .
H1 H 0.2687 0.7422 0.6509 0.038 Uiso 1 1 calc R U
C2 C 0.2527(3) 0.5310(4) 0.5728(6) 0.0317(9) Uani 1 1 d . .
H2 H 0.1941 0.5057 0.6114 0.038 Uiso 1 1 calc R U
C3A C 0.3910(3) 0.5193(4) 0.4507(5) 0.0277(9) Uani 1 1 d . .
C3 C 0.3094(3) 0.4362(4) 0.4836(5) 0.0279(9) Uani 1 1 d . .
C4 C 0.4725(3) 0.4890(4) 0.3700(6) 0.0309(9) Uani 1 1 d . .
H4 H 0.4832 0.3944 0.3188 0.037 Uiso 1 1 calc R U
C5 C 0.5371(3) 0.5974(5) 0.3656(6) 0.0362(10) Uani 1 1 d . .
H5 H 0.5930 0.5772 0.3113 0.043 Uiso 1 1 calc R U
C6 C 0.5220(3) 0.7392(4) 0.4404(6) 0.0363(10) Uani 1 1 d . .
H6 H 0.5681 0.8122 0.4356 0.044 Uiso 1 1 calc R U
C7A C 0.3769(3) 0.6624(4) 0.5251(6) 0.0299(9) Uani 1 1 d . .
C7 C 0.4423(3) 0.7731(4) 0.5195(6) 0.0350(10) Uani 1 1 d . .
H7 H 0.4321 0.8685 0.5688 0.042 Uiso 1 1 calc R U
C8 C 0.2830(3) 0.2857(4) 0.4392(6) 0.0302(9) Uani 1 1 d . .
H8 H 0.2274 0.2539 0.4866 0.036 Uiso 1 1 calc R U
C9 C 0.3254(3) 0.1842(4) 0.3410(6) 0.0312(9) Uani 1 1 d . .
H9 H 0.3823 0.2066 0.2924 0.037 Uiso 1 1 calc R U
C10 C 0.2843(3) 0.0415(4) 0.3094(6) 0.0346(10) Uani 1 1 d . .
H10 H 0.2297 0.0254 0.3704 0.041 Uiso 1 1 calc R U
N11 N 0.3084(3) -0.0671(4) 0.2137(5) 0.0356(9) Uani 1 1 d . .
O12 O 0.3901(2) -0.0330(3) 0.1302(5) 0.0445(9) Uani 1 1 d . .
C13 C 0.4209(4) -0.1622(5) 0.0371(8) 0.0488(13) Uani 1 1 d . .
H13A H 0.3767 -0.1891 -0.0513 0.073 Uiso 1 1 calc R U
H13B H 0.4286 -0.2456 0.1175 0.073 Uiso 1 1 calc R U
H13C H 0.4785 -0.1398 -0.0184 0.073 Uiso 1 1 calc R U

loop_
_atom_site_aniso_label
_atom_site_aniso_U_11
_atom_site_aniso_U_22
_atom_site_aniso_U_33
_atom_site_aniso_U_23
_atom_site_aniso_U_13
_atom_site_aniso_U_12
N1 0.0257(19) 0.0291(17) 0.0396(19) -0.0049(14) 0.0055(16) 0.0042(13)
C2 0.026(2) 0.0298(17) 0.040(2) 0.0003(16) -0.0001(19) 0.0027(16)
C3A 0.025(2) 0.0264(17) 0.031(2) 0.0003(15) -0.0016(18) 0.0018(14)
C3 0.026(2) 0.0272(18) 0.030(2) -0.0003(15) -0.0015(17) -0.0001(14)
C4 0.026(2) 0.0300(18) 0.037(2) -0.0012(17) 0.0014(18) 0.0025(15)
C5 0.027(2) 0.041(2) 0.041(2) -0.0004(19) 0.002(2) -0.0012(16)
C6 0.028(2) 0.037(2) 0.044(2) 0.0002(19) -0.003(2) -0.0076(17)
C7A 0.030(2) 0.0256(17) 0.034(2) 0.0024(16) 0.0023(18) 0.0042(15)
C7 0.037(3) 0.0263(17) 0.041(2) -0.0015(17) -0.004(2) -0.0009(17)
C8 0.023(2) 0.0301(18) 0.037(2) 0.0039(16) -0.0028(18) -0.0028(15)
C9 0.030(2) 0.0265(17) 0.037(2) 0.0011(16) -0.002(2) 0.0004(15)
C10 0.032(2) 0.0271(18) 0.045(3) 0.0010(17) -0.004(2) 0.0004(15)
N11 0.033(2) 0.0272(16) 0.047(2) 0.0001(15) 0.0007(18) -0.0051(13)
O12 0.035(2) 0.0356(16) 0.063(2) -0.0072(15) 0.0119(17) -0.0067(13)
C13 0.042(3) 0.042(2) 0.062(3) -0.008(2) 0.003(3) 0.007(2)

loop_
_atom_type_symbol
_atom_type_description
_atom_type_scat_dispersion_real
_atom_type_scat_dispersion_imag
_atom_type_scat_source
C C 0.0033 0.0016 'International Tables Vol C Tables 4.2.6.8 and 6.1.1.4'
H H 0.0000 0.0000 'International Tables Vol C Tables 4.2.6.8 and 6.1.1.4'
N N 0.0061 0.0033 'International Tables Vol C Tables 4.2.6.8 and 6.1.1.4'
O O 0.0106 0.0060 'International Tables Vol C Tables 4.2.6.8 and 6.1.1.4'

loop_
_geom_angle_atom_site_label_1
_geom_angle_atom_site_label_2
_geom_angle_atom_site_label_3
_geom_angle
C2 N1 H1 125.5
C2 N1 C7A 109.1(3)
C7A N1 H1 125.5
N1 C2 H2 124.8
N1 C2 C3 110.3(4)
C3 C2 H2 124.8
C4 C3A C3 135.3(3)
C4 C3A C7A 119.1(4)
C7A C3A C3 105.6(3)
C2 C3 C3A 106.5(3)
C2 C3 C8 121.7(4)
C3A C3 C8 131.8(4)
C3A C4 H4 120.5
C5 C4 C3A 119.0(4)
C5 C4 H4 120.5
C4 C5 H5 119.4
C4 C5 C6 121.2(4)
C6 C5 H5 119.4
C5 C6 H6 119.3
C7 C6 C5 121.3(4)
C7 C6 H6 119.3
N1 C7A C3A 108.5(3)
N1 C7A C7 129.6(4)
C7 C7A C3A 121.9(4)
C6 C7 C7A 117.5(4)
C6 C7 H7 121.2
C7A C7 H7 121.2
C3 C8 H8 115.2
C9 C8 C3 129.7(4)
C9 C8 H8 115.2
C8 C9 H9 120.0
C8 C9 C10 119.9(4)
C10 C9 H9 120.0
C9 C10 H10 114.5
N11 C10 C9 131.1(5)
N11 C10 H10 114.5
C10 N11 O12 110.1(3)
N11 O12 C13 109.2(3)
O12 C13 H13A 109.5
O12 C13 H13B 109.5
O12 C13 H13C 109.5
H13A C13 H13B 109.5
H13A C13 H13C 109.5
H13B C13 H13C 109.5

loop_
_geom_bond_atom_site_label_1
_geom_bond_atom_site_label_2
_geom_bond_distance
N1 H1 0.8800
N1 C2 1.360(5)
N1 C7A 1.372(6)
C2 H2 0.9500
C2 C3 1.383(6)
C3A C3 1.448(6)
C3A C4 1.392(6)
C3A C7A 1.423(5)
C3 C8 1.448(5)
C4 H4 0.9500
C4 C5 1.368(6)
C5 H5 0.9500
C5 C6 1.415(6)
C6 H6 0.9500
C6 C7 1.370(7)
C7A C7 1.392(6)
C7 H7 0.9500
C8 H8 0.9500
C8 C9 1.343(6)
C9 H9 0.9500
C9 C10 1.440(5)
C10 H10 0.9500
C10 N11 1.276(5)
N11 O12 1.411(5)
O12 C13 1.441(6)
C13 H13A 0.9800
C13 H13B 0.9800
C13 H13C 0.9800

loop_
_geom_hbond_atom_site_label_D
_geom_hbond_atom_site_label_H
_geom_hbond_atom_site_label_A
_geom_hbond_distance_DH
_geom_hbond_distance_HA
_geom_hbond_distance_DA
_geom_hbond_angle_DHA
_geom_hbond_site_symmetry_A
N1 H1 N11 0.88 2.12 2.974(5) 164.0 3_565

loop_
_geom_torsion_atom_site_label_1
_geom_torsion_atom_site_label_2
_geom_torsion_atom_site_label_3
_geom_torsion_atom_site_label_4
_geom_torsion
N1 C2 C3 C3A 0.0(5)
N1 C2 C3 C8 -179.6(4)
N1 C7A C7 C6 179.0(4)
C2 N1 C7A C3A 0.1(5)
C2 N1 C7A C7 -179.4(5)
C2 C3 C8 C9 173.3(5)
C3A C3 C8 C9 -6.2(8)
C3A C4 C5 C6 -0.4(6)
C3A C7A C7 C6 -0.5(6)
C3 C3A C4 C5 -178.8(5)
C3 C3A C7A N1 -0.1(4)
C3 C3A C7A C7 179.5(4)
C3 C8 C9 C10 -177.8(4)
C4 C3A C3 C2 179.4(5)
C4 C3A C3 C8 -1.0(8)
C4 C3A C7A N1 -179.6(4)
C4 C3A C7A C7 0.0(6)
C4 C5 C6 C7 -0.1(7)
C5 C6 C7 C7A 0.6(7)
C7A N1 C2 C3 -0.1(5)
C7A C3A C3 C2 0.0(4)
C7A C3A C3 C8 179.6(4)
C7A C3A C4 C5 0.5(6)
C8 C9 C10 N11 175.1(5)
C9 C10 N11 O12 0.5(7)
C10 N11 O12 C13 174.2(4)
